data_7206572
loop_
_publ_author_name
'Bosch, Eric'
'Matheny, Julie'
'Brown, Amy E.'
'Eichler, Barrett'

_publ_section_title
;
 Role of counterions in the structures of diquinolinyl-silver
 coordination polymers
;
_journal_issue 19
_journal_name_full CrystEngComm
_journal_page_first 5755
_journal_paper_doi 10.1039/c1ce05753g
_journal_volume 13
_journal_year 2011
_chemical_formula_moiety 'C22 H15 Ag N3, B F4 '
_chemical_formula_sum 'C22 H15 Ag B F4 N3'
_chemical_formula_weight 516.05
_chemical_name_systematic
;
?
;
_space_group_IT_number 2
_space_group_name_Hall '-P 1'
_symmetry_cell_setting triclinic
_symmetry_space_group_name_Hall '-P 1'
_symmetry_space_group_name_H-M 'P -1'
_atom_sites_solution_hydrogens geom
_atom_sites_solution_primary direct
_atom_sites_solution_secondary difmap
_audit_creation_method SHELXL-97
_audit_update_record
;
2011-02-23 # Formatted by publCIF
;
_cell_angle_alpha 69.3670(10)
_cell_angle_beta 81.976(2)
_cell_angle_gamma 85.836(2)
_cell_formula_units_Z 2
_cell_length_a 6.9915(9)
_cell_length_b 11.7916(15)
_cell_length_c 13.0707(16)
_cell_measurement_reflns_used 5212
_cell_measurement_temperature 173(2)
_cell_measurement_theta_max 26.92
_cell_measurement_theta_min 2.89
_cell_volume 998.3(2)
_computing_cell_refinement 'SAINT (Bruker, 1998)'
_computing_data_collection 'SMART (Bruker, 1998)'
_computing_data_reduction 'SAINT (Bruker, 1998)'
_computing_molecular_graphics 'ORTEP-III (Burnett & Johnson, 1996)'
_computing_publication_material 'CIFTAB (Sheldrick, 1997)'
_computing_structure_refinement 'SHELXL-97 (Sheldrick, 1997)'
_computing_structure_solution 'SHELXS-97 (Sheldrick, 1997)'
_diffrn_ambient_temperature 173(2)
_diffrn_detector_area_resol_mean 8.3660
_diffrn_measured_fraction_theta_full 0.987
_diffrn_measured_fraction_theta_max 0.987
_diffrn_measurement_device_type 'Bruker SMART CCD area detector'
_diffrn_measurement_method 'omega scans'
_diffrn_radiation_monochromator graphite
_diffrn_radiation_source 'fine-focus sealed tube'
_diffrn_radiation_type MoK\a
_diffrn_radiation_wavelength 0.71073
_diffrn_reflns_av_R_equivalents 0.0327
_diffrn_reflns_av_sigmaI/netI 0.0414
_diffrn_reflns_limit_h_max 8
_diffrn_reflns_limit_h_min -8
_diffrn_reflns_limit_k_max 15
_diffrn_reflns_limit_k_min -15
_diffrn_reflns_limit_l_max 16
_diffrn_reflns_limit_l_min -16
_diffrn_reflns_number 11270
_diffrn_reflns_theta_full 26.98
_diffrn_reflns_theta_max 26.98
_diffrn_reflns_theta_min 1.68
_exptl_absorpt_coefficient_mu 1.061
_exptl_absorpt_correction_T_max 0.9014
_exptl_absorpt_correction_T_min 0.7415
_exptl_absorpt_correction_type multi-scan
_exptl_absorpt_process_details
;
Data were corrected for decay and absorption using the program SADABS
based on the method of R.H. Blessing (Acta Cryst. A51, 33-38, 1995).
;
_exptl_crystal_colour colourless
_exptl_crystal_density_diffrn 1.717
_exptl_crystal_density_method 'not measured'
_exptl_crystal_description block
_exptl_crystal_F_000 512
_exptl_crystal_size_max 0.30
_exptl_crystal_size_mid 0.14
_exptl_crystal_size_min 0.10
_refine_diff_density_max 0.646
_refine_diff_density_min -0.662
_refine_diff_density_rms 0.083
_refine_ls_extinction_method none
_refine_ls_goodness_of_fit_ref 1.037
_refine_ls_hydrogen_treatment constr
_refine_ls_matrix_type full
_refine_ls_number_parameters 318
_refine_ls_number_reflns 4283
_refine_ls_number_restraints 14
_refine_ls_restrained_S_all 1.049
_refine_ls_R_factor_all 0.0366
_refine_ls_R_factor_gt 0.0306
_refine_ls_shift/su_max 0.001
_refine_ls_shift/su_mean 0.000
_refine_ls_structure_factor_coef Fsqd
_refine_ls_weighting_details 'calc w=1/[\s^2^(Fo^2^)+(0.0320P)^2^+0.6393P] where P=(Fo^2^+2Fc^2^)/3'
_refine_ls_weighting_scheme calc
_refine_ls_wR_factor_gt 0.0699
_refine_ls_wR_factor_ref 0.0730
_reflns_number_gt 3816
_reflns_number_total 4283
_reflns_threshold_expression >2sigma(I)
_cod_data_source_file c1ce05753g.txt
_cod_data_source_block bq3agbf4
_cod_original_sg_symbol_H-M P-1
_cod_database_code 7206572

loop_
_symmetry_equiv_pos_as_xyz
'x, y, z'
'-x, -y, -z'

loop_
_atom_site_label
_atom_site_type_symbol
_atom_site_fract_x
_atom_site_fract_y
_atom_site_fract_z
_atom_site_U_iso_or_equiv
_atom_site_adp_type
_atom_site_occupancy
_atom_site_symmetry_multiplicity
_atom_site_calc_flag
_atom_site_refinement_flags
_atom_site_disorder_assembly
_atom_site_disorder_group
Ag1 Ag 0.73403(3) 0.578288(17) 0.535524(16) 0.02242(8) Uani 1 1 d . . .
N1 N 0.8047(3) 0.38890(19) 0.60944(18) 0.0193(5) Uani 1 1 d . . .
C1 C 0.7881(4) 0.3146(2) 0.5562(2) 0.0190(5) Uani 1 1 d . . .
H1 H 0.7676 0.3485 0.4809 0.023 Uiso 1 1 calc R . .
N2 N 0.7140(3) -0.23240(19) 0.43947(17) 0.0182(4) Uani 1 1 d . . .
C2 C 0.8368(4) 0.3415(2) 0.7182(2) 0.0172(5) Uani 1 1 d . . .
N3 N 0.4315(4) 0.5745(2) 0.6744(2) 0.0308(6) Uani 1 1 d . . .
C3 C 0.8585(4) 0.4198(3) 0.7753(2) 0.0235(6) Uani 1 1 d . . .
H3 H 0.8520 0.5051 0.7388 0.028 Uiso 1 1 calc R . .
C4 C 0.8893(4) 0.3731(3) 0.8838(2) 0.0272(6) Uani 1 1 d . . .
H4 H 0.9050 0.4266 0.9219 0.033 Uiso 1 1 calc R . .
C5 C 0.8979(4) 0.2470(3) 0.9395(2) 0.0277(6) Uani 1 1 d . . .
H5 H 0.9179 0.2159 1.0150 0.033 Uiso 1 1 calc R . .
C6 C 0.8778(4) 0.1695(3) 0.8857(2) 0.0232(6) Uani 1 1 d . . .
H6 H 0.8842 0.0845 0.9240 0.028 Uiso 1 1 calc R . .
C7 C 0.8473(4) 0.2139(2) 0.7733(2) 0.0174(5) Uani 1 1 d . . .
C8 C 0.8274(4) 0.1374(2) 0.7143(2) 0.0199(5) Uani 1 1 d . . .
H8 H 0.8335 0.0519 0.7496 0.024 Uiso 1 1 calc R . .
C9 C 0.7991(4) 0.1863(2) 0.6054(2) 0.0189(5) Uani 1 1 d . . .
C10 C 0.7773(4) 0.1142(2) 0.5404(2) 0.0225(6) Uani 1 1 d . . .
C11 C 0.7570(4) 0.0535(2) 0.4861(2) 0.0216(6) Uani 1 1 d . . .
C12 C 0.7311(4) -0.0250(2) 0.4280(2) 0.0193(5) Uani 1 1 d . . .
C13 C 0.7356(4) -0.1521(2) 0.4855(2) 0.0191(5) Uani 1 1 d . . .
H13 H 0.7552 -0.1805 0.5610 0.023 Uiso 1 1 calc R . .
C14 C 0.6844(3) -0.1935(2) 0.3300(2) 0.0166(5) Uani 1 1 d . . .
C15 C 0.6627(4) -0.2784(2) 0.2800(2) 0.0204(5) Uani 1 1 d . . .
H15 H 0.6668 -0.3626 0.3219 0.025 Uiso 1 1 calc R . .
C16 C 0.6358(4) -0.2412(3) 0.1716(2) 0.0232(6) Uani 1 1 d . . .
H16 H 0.6220 -0.2995 0.1383 0.028 Uiso 1 1 calc R . .
C17 C 0.6282(4) -0.1164(3) 0.1087(2) 0.0235(6) Uani 1 1 d . . .
H17 H 0.6113 -0.0913 0.0329 0.028 Uiso 1 1 calc R . .
C18 C 0.6450(4) -0.0317(2) 0.1555(2) 0.0224(6) Uani 1 1 d . . .
H18 H 0.6362 0.0520 0.1127 0.027 Uiso 1 1 calc R . .
C19 C 0.6756(4) -0.0677(2) 0.2679(2) 0.0187(5) Uani 1 1 d . . .
C20 C 0.6994(4) 0.0154(2) 0.3193(2) 0.0207(5) Uani 1 1 d . . .
H20 H 0.6935 0.1000 0.2790 0.025 Uiso 1 1 calc R . .
C21 C 0.3830(4) 0.5820(3) 0.7588(2) 0.0268(6) Uani 1 1 d . . .
C22 C 0.3200(5) 0.5914(3) 0.8658(3) 0.0415(8) Uani 1 1 d . . .
H22A H 0.1945 0.6344 0.8644 0.062 Uiso 1 1 calc R . .
H22B H 0.4150 0.6363 0.8840 0.062 Uiso 1 1 calc R . .
H22C H 0.3080 0.5100 0.9215 0.062 Uiso 1 1 calc R . .
F1A F 0.810(2) 0.6596(11) 0.9111(11) 0.106(5) Uani 0.525(19) 1 d PD A 1
B1A B 0.7994(6) 0.7524(3) 0.8271(3) 0.0375(9) Uani 0.525(19) 1 d PD A 1
F2A F 0.6315(9) 0.8057(6) 0.7926(12) 0.085(4) Uani 0.525(19) 1 d PD A 1
F3A F 0.917(2) 0.8420(14) 0.8222(13) 0.063(4) Uani 0.525(19) 1 d PD A 1
F4A F 0.880(2) 0.7124(6) 0.7354(6) 0.073(3) Uani 0.525(19) 1 d PD A 1
F1B F 0.943(2) 0.8284(16) 0.8120(16) 0.057(4) Uani 0.475(19) 1 d PD A 2
B1B B 0.7994(6) 0.7524(3) 0.8271(3) 0.0375(9) Uani 0.475(19) 1 d PD A 2
F2B F 0.6288(10) 0.7937(12) 0.8769(17) 0.119(5) Uani 0.475(19) 1 d PD A 2
F3B F 0.8207(17) 0.6458(10) 0.9215(8) 0.043(2) Uani 0.475(19) 1 d PD A 2
F4B F 0.758(2) 0.7207(10) 0.7477(7) 0.079(4) Uani 0.475(19) 1 d PD A 2

loop_
_atom_site_aniso_label
_atom_site_aniso_U_11
_atom_site_aniso_U_22
_atom_site_aniso_U_33
_atom_site_aniso_U_23
_atom_site_aniso_U_13
_atom_site_aniso_U_12
Ag1 0.02979(13) 0.01187(11) 0.02296(12) -0.00229(8) -0.00505(8) 0.00043(8)
N1 0.0219(12) 0.0150(11) 0.0196(11) -0.0045(9) -0.0018(9) 0.0000(9)
C1 0.0202(13) 0.0167(13) 0.0189(13) -0.0037(11) -0.0047(10) 0.0002(10)
N2 0.0190(11) 0.0145(10) 0.0199(11) -0.0046(9) -0.0022(8) 0.0005(8)
C2 0.0142(12) 0.0157(12) 0.0196(13) -0.0040(10) -0.0015(9) 0.0007(9)
N3 0.0297(14) 0.0306(14) 0.0294(14) -0.0078(11) -0.0023(11) 0.0008(11)
C3 0.0245(14) 0.0192(13) 0.0258(14) -0.0066(12) -0.0028(11) -0.0012(11)
C4 0.0262(15) 0.0323(16) 0.0270(15) -0.0151(13) -0.0021(12) -0.0028(12)
C5 0.0258(15) 0.0355(17) 0.0208(14) -0.0079(13) -0.0039(11) -0.0017(12)
C6 0.0197(14) 0.0228(14) 0.0229(14) -0.0028(11) -0.0027(10) -0.0002(11)
C7 0.0135(12) 0.0170(12) 0.0202(13) -0.0049(10) -0.0014(9) 0.0002(10)
C8 0.0158(13) 0.0150(12) 0.0264(14) -0.0050(11) -0.0013(10) 0.0010(10)
C9 0.0155(13) 0.0170(13) 0.0250(13) -0.0087(11) -0.0014(10) 0.0002(10)
C10 0.0211(14) 0.0186(13) 0.0266(14) -0.0064(12) -0.0025(11) -0.0010(11)
C11 0.0204(14) 0.0178(13) 0.0248(14) -0.0054(11) -0.0025(11) -0.0006(10)
C12 0.0164(13) 0.0169(13) 0.0256(14) -0.0092(11) -0.0017(10) 0.0008(10)
C13 0.0197(13) 0.0176(13) 0.0203(13) -0.0070(11) -0.0028(10) 0.0003(10)
C14 0.0135(12) 0.0154(12) 0.0190(12) -0.0034(10) -0.0024(9) -0.0005(9)
C15 0.0180(13) 0.0163(13) 0.0259(14) -0.0061(11) -0.0010(10) -0.0026(10)
C16 0.0213(14) 0.0241(14) 0.0275(14) -0.0131(12) -0.0018(11) -0.0027(11)
C17 0.0234(14) 0.0272(15) 0.0180(13) -0.0046(12) -0.0045(10) -0.0017(11)
C18 0.0228(14) 0.0191(13) 0.0197(13) 0.0000(11) -0.0018(10) -0.0009(11)
C19 0.0140(12) 0.0163(12) 0.0229(13) -0.0032(11) -0.0023(10) -0.0006(10)
C20 0.0216(13) 0.0139(12) 0.0241(14) -0.0037(11) -0.0027(10) 0.0001(10)
C21 0.0279(15) 0.0228(14) 0.0267(15) -0.0054(12) -0.0008(12) -0.0021(12)
C22 0.049(2) 0.046(2) 0.0317(17) -0.0180(16) 0.0058(15) -0.0108(16)
F1A 0.174(12) 0.043(5) 0.079(7) 0.027(4) -0.051(6) -0.048(6)
B1A 0.039(2) 0.0228(18) 0.055(2) -0.0128(18) -0.0211(18) 0.0013(15)
F2A 0.046(3) 0.047(4) 0.151(9) -0.009(4) -0.045(4) 0.009(2)
F3A 0.106(9) 0.020(3) 0.059(7) 0.009(4) -0.051(6) -0.015(4)
F4A 0.129(8) 0.037(3) 0.060(3) -0.020(2) -0.020(5) -0.003(4)
F1B 0.048(4) 0.058(9) 0.056(5) -0.004(5) -0.007(4) -0.033(5)
B1B 0.039(2) 0.0228(18) 0.055(2) -0.0128(18) -0.0211(18) 0.0013(15)
F2B 0.057(4) 0.146(8) 0.218(15) -0.144(9) -0.038(6) 0.047(5)
F3B 0.076(5) 0.023(4) 0.025(3) 0.000(3) -0.006(3) -0.010(3)
F4B 0.121(9) 0.079(6) 0.036(3) -0.002(3) -0.034(5) -0.052(6)

loop_
_atom_type_symbol
_atom_type_description
_atom_type_scat_dispersion_real
_atom_type_scat_dispersion_imag
_atom_type_scat_source
C C 0.0033 0.0016 'International Tables Vol C Tables 4.2.6.8 and 6.1.1.4'
H H 0.0000 0.0000 'International Tables Vol C Tables 4.2.6.8 and 6.1.1.4'
Ag Ag -0.8971 1.1015 'International Tables Vol C Tables 4.2.6.8 and 6.1.1.4'
B B 0.0013 0.0007 'International Tables Vol C Tables 4.2.6.8 and 6.1.1.4'
F F 0.0171 0.0103 'International Tables Vol C Tables 4.2.6.8 and 6.1.1.4'
N N 0.0061 0.0033 'International Tables Vol C Tables 4.2.6.8 and 6.1.1.4'

loop_
_geom_angle_atom_site_label_1
_geom_angle_atom_site_label_2
_geom_angle_atom_site_label_3
_geom_angle
_geom_angle_site_symmetry_1
_geom_angle_site_symmetry_3
N2 Ag1 N1 168.63(8) 1_565 .
N2 Ag1 N3 96.67(8) 1_565 .
N1 Ag1 N3 94.70(8) . .
C1 N1 C2 119.1(2) . .
C1 N1 Ag1 119.65(17) . .
C2 N1 Ag1 120.37(17) . .
N1 C1 C9 123.5(2) . .
C13 N2 C14 119.5(2) . .
C13 N2 Ag1 118.99(17) . 1_545
C14 N2 Ag1 121.45(17) . 1_545
N1 C2 C3 119.7(2) . .
N1 C2 C7 120.5(2) . .
C3 C2 C7 119.8(2) . .
C21 N3 Ag1 142.4(2) . .
C4 C3 C2 120.0(3) . .
C3 C4 C5 120.8(3) . .
C6 C5 C4 120.2(3) . .
C5 C6 C7 120.8(3) . .
C8 C7 C6 122.8(2) . .
C8 C7 C2 118.8(2) . .
C6 C7 C2 118.4(2) . .
C9 C8 C7 119.8(2) . .
C8 C9 C1 118.2(2) . .
C8 C9 C10 122.9(2) . .
C1 C9 C10 118.8(2) . .
C11 C10 C9 179.3(3) . .
C10 C11 C12 176.3(3) . .
C20 C12 C13 118.1(2) . .
C20 C12 C11 123.5(2) . .
C13 C12 C11 118.4(2) . .
N2 C13 C12 123.2(2) . .
N2 C14 C15 119.9(2) . .
N2 C14 C19 120.3(2) . .
C15 C14 C19 119.8(2) . .
C16 C15 C14 120.5(2) . .
C15 C16 C17 120.2(3) . .
C18 C17 C16 120.6(2) . .
C17 C18 C19 120.4(2) . .
C20 C19 C14 118.8(2) . .
C20 C19 C18 122.8(2) . .
C14 C19 C18 118.4(2) . .
C12 C20 C19 120.1(2) . .
N3 C21 C22 179.6(3) . .
F1A B1A F2A 123.7(9) . .
F1A B1A F3A 113.0(10) . .
F2A B1A F3A 107.4(8) . .
F1A B1A F4A 104.3(8) . .
F2A B1A F4A 101.1(5) . .
F3A B1A F4A 105.2(9) . .

loop_
_geom_bond_atom_site_label_1
_geom_bond_atom_site_label_2
_geom_bond_distance
_geom_bond_site_symmetry_2
Ag1 N2 2.146(2) 1_565
Ag1 N1 2.149(2) .
Ag1 N3 2.580(3) .
N1 C1 1.316(3) .
N1 C2 1.376(3) .
C1 C9 1.421(4) .
N2 C13 1.314(3) .
N2 C14 1.381(3) .
N2 Ag1 2.146(2) 1_545
C2 C3 1.404(4) .
C2 C7 1.423(3) .
N3 C21 1.139(4) .
C3 C4 1.370(4) .
C4 C5 1.409(4) .
C5 C6 1.359(4) .
C6 C7 1.417(4) .
C7 C8 1.402(4) .
C8 C9 1.371(4) .
C9 C10 1.426(4) .
C10 C11 1.199(4) .
C11 C12 1.424(4) .
C12 C20 1.374(4) .
C12 C13 1.421(4) .
C14 C15 1.402(4) .
C14 C19 1.419(3) .
C15 C16 1.364(4) .
C16 C17 1.412(4) .
C17 C18 1.361(4) .
C18 C19 1.421(4) .
C19 C20 1.400(4) .
C21 C22 1.447(4) .
F1A B1A 1.254(12) .
B1A F2A 1.348(6) .
B1A F3A 1.364(14) .
B1A F4A 1.466(8) .
